data_4308210
loop_
_publ_author_name
'Timothy J. Boyle'
'Leigh Anna M. Ottley'
'Sherrika D. Daniel-Taylor'
'Louis J. Tribby'
'Scott D. Bunge'
'Alison L. Costello'
'Todd M. Alam'
'John C. Gordon'
'T. Mark MCleskey'

_publ_contact_author_address '1001 University Blvd, Albuquerque, NM 87106'
_publ_contact_author_email tjboyle@sandia.gov
_publ_contact_author_fax '(505) 272-7336'
_publ_contact_author_name 'Timothy J. Boyle et.al.'
_publ_section_title
;
Isostructural neo-Pentoxide Derivatives of Group 3 and the Lanthanide Series
Metals for the Production of Ln2O3 Nanoparticles
;
_journal_name_full 'Inorganic Chemistry'
_journal_page_first 3705
_journal_page_last 3713
_journal_paper_doi 10.1021/ic070253u
_journal_volume 46
_journal_year 2007
_chemical_formula_moiety 'C60 H132 Gd4 O12'
_chemical_formula_sum 'C60 H132 Gd4 O12'
_chemical_formula_weight 1674.66
_chemical_name_common '(9) [Gd(m-ONep)(ONep)]4'
_chemical_name_systematic
; 
 ? 
;
_space_group_IT_number 114
_symmetry_cell_setting tetragonal
_symmetry_space_group_name_Hall 'P -4 2n'
_symmetry_space_group_name_H-M 'P -4 21 c'
_atom_sites_solution_hydrogens geom
_atom_sites_solution_primary direct
_atom_sites_solution_secondary difmap
_audit_creation_method SHELXL-97
_cell_angle_alpha 90.00
_cell_angle_beta 90.00
_cell_angle_gamma 90.00
_cell_formula_units_Z 2
_cell_length_a 18.367(3)
_cell_length_b 18.367(3)
_cell_length_c 11.927(4)
_cell_measurement_reflns_used 1005
_cell_measurement_temperature 203(2)
_cell_measurement_theta_max 25.70
_cell_measurement_theta_min 3.51
_cell_volume 4023.5(16)
_computing_cell_refinement 'Bruker SMART'
_computing_data_collection 'Bruker SMART'
_computing_data_reduction 'Bruker SAINT'
_computing_molecular_graphics 'Bruker SHELXTL'
_computing_publication_material 'Bruker SHELXTL'
_computing_structure_refinement 'SHELXL-97 (Sheldrick, 1997)'
_computing_structure_solution 'SHELXS-97 (Sheldrick, 1990)'
_diffrn_ambient_temperature 203(2)
_diffrn_measured_fraction_theta_full 0.970
_diffrn_measured_fraction_theta_max 0.970
_diffrn_measurement_device_type 'CCD area detector'
_diffrn_measurement_method 'phi and omega scans'
_diffrn_radiation_monochromator graphite
_diffrn_radiation_source 'fine-focus sealed tube'
_diffrn_radiation_type MoK\a
_diffrn_radiation_wavelength 0.71073
_diffrn_reflns_av_R_equivalents 0.0512
_diffrn_reflns_av_sigmaI/netI 0.0403
_diffrn_reflns_limit_h_max 22
_diffrn_reflns_limit_h_min -22
_diffrn_reflns_limit_k_max 22
_diffrn_reflns_limit_k_min -22
_diffrn_reflns_limit_l_max 14
_diffrn_reflns_limit_l_min -14
_diffrn_reflns_number 24398
_diffrn_reflns_theta_full 26.65
_diffrn_reflns_theta_max 26.65
_diffrn_reflns_theta_min 2.04
_exptl_absorpt_coefficient_mu 3.299
_exptl_absorpt_correction_T_max 0.82
_exptl_absorpt_correction_T_min 0.58
_exptl_absorpt_correction_type empirical
_exptl_absorpt_process_details SADABS
_exptl_crystal_colour colorless
_exptl_crystal_density_diffrn 1.382
_exptl_crystal_density_meas ?
_exptl_crystal_density_method .
_exptl_crystal_description Irregluar
_exptl_crystal_F_000 1688
_exptl_crystal_size_max 0.17
_exptl_crystal_size_mid 0.14
_exptl_crystal_size_min 0.06
_refine_diff_density_max 0.827
_refine_diff_density_min -0.955
_refine_diff_density_rms 0.169
_refine_ls_abs_structure_details 'Flack H D (1983), Acta Cryst. A39, 876-881'
_refine_ls_abs_structure_Flack 0.03(4)
_refine_ls_extinction_coef 0.0021(3)
_refine_ls_extinction_expression Fc^*^=kFc[1+0.001xFc^2^\l^3^/sin(2\q)]^-1/4^
_refine_ls_extinction_method SHELXL
_refine_ls_goodness_of_fit_ref 1.140
_refine_ls_hydrogen_treatment constr
_refine_ls_matrix_type full
_refine_ls_number_parameters 182
_refine_ls_number_reflns 4030
_refine_ls_number_restraints 0
_refine_ls_restrained_S_all 1.140
_refine_ls_R_factor_all 0.0601
_refine_ls_R_factor_gt 0.0454
_refine_ls_shift/su_max 0.578
_refine_ls_shift/su_mean 0.021
_refine_ls_structure_factor_coef Fsqd
_refine_ls_weighting_details 'calc w=1/[\s^2^(Fo^2^)+(0.0719P)^2^+8.6826P] where P=(Fo^2^+2Fc^2^)/3'
_refine_ls_weighting_scheme calc
_refine_ls_wR_factor_gt 0.1222
_refine_ls_wR_factor_ref 0.1363
_reflns_number_gt 3423
_reflns_number_total 4030
_reflns_threshold_expression >2sigma(I)
_cod_data_source_file ic070253usi20070208_065126_06.cif
_cod_data_source_block may261s
_cod_depositor_comments
;
The following automatic conversions were performed:
'_symmetry_cell_setting' value 'Tetragonal' changed to 'tetragonal'
according to '/home/saulius/struct/CIF-dictionaries/cif_core.dic'
dictionary named 'cif_core.dic' version 2.4.1 from 2010-06-29.

Automatic conversion script
Id: cif_fix_enum 1527 2010-12-29 10:47:43Z saulius 
;
_cod_original_cell_volume 4023.5(18)
_cod_database_code 4308210

loop_
_symmetry_equiv_pos_as_xyz
'x, y, z'
'-x, -y, z'
'y, -x, -z'
'-y, x, -z'
'-x+1/2, y+1/2, -z+1/2'
'x+1/2, -y+1/2, -z+1/2'
'-y+1/2, -x+1/2, z+1/2'
'y+1/2, x+1/2, z+1/2'

loop_
_atom_site_label
_atom_site_type_symbol
_atom_site_fract_x
_atom_site_fract_y
_atom_site_fract_z
_atom_site_U_iso_or_equiv
_atom_site_adp_type
_atom_site_occupancy
_atom_site_symmetry_multiplicity
_atom_site_calc_flag
_atom_site_refinement_flags
_atom_site_disorder_assembly
_atom_site_disorder_group
Gd1 Gd 0.866244(16) 0.953802(17) 1.00004(7) 0.03908(17) Uani 1 1 d . . .
O1 O 0.7579(3) 0.9171(3) 1.0028(10) 0.0596(15) Uani 1 1 d . . .
O2 O 0.9046(3) 1.0460(3) 0.8825(5) 0.0365(13) Uani 1 1 d . . .
O3 O 0.9382(3) 0.8733(4) 0.8973(6) 0.0413(15) Uani 1 1 d . . .
C1 C 0.6945(6) 0.8781(9) 1.0374(14) 0.101(6) Uani 1 1 d . . .
H1A H 0.6883 0.8850 1.1183 0.121 Uiso 1 1 calc R . .
H1B H 0.7030 0.8261 1.0244 0.121 Uiso 1 1 calc R . .
C2 C 0.6249(5) 0.8991(6) 0.9803(12) 0.065(4) Uani 1 1 d . . .
C3 C 0.6127(7) 0.9797(9) 0.993(3) 0.196(12) Uani 1 1 d . . .
H3A H 0.6092 0.9917 1.0723 0.294 Uiso 1 1 calc R . .
H3B H 0.5679 0.9934 0.9558 0.294 Uiso 1 1 calc R . .
H3C H 0.6532 1.0059 0.9602 0.294 Uiso 1 1 calc R . .
C4 C 0.5619(7) 0.8518(11) 1.022(2) 0.154(9) Uani 1 1 d . . .
H4A H 0.5376 0.8761 1.0840 0.231 Uiso 1 1 calc R . .
H4B H 0.5806 0.8052 1.0473 0.231 Uiso 1 1 calc R . .
H4C H 0.5274 0.8441 0.9617 0.231 Uiso 1 1 calc R . .
C5 C 0.6332(10) 0.8822(14) 0.8552(17) 0.149(9) Uani 1 1 d . . .
H5A H 0.6610 0.9206 0.8194 0.224 Uiso 1 1 calc R . .
H5B H 0.5854 0.8791 0.8208 0.224 Uiso 1 1 calc R . .
H5C H 0.6584 0.8361 0.8460 0.224 Uiso 1 1 calc R . .
C6 C 0.9117(5) 1.0399(6) 0.7637(8) 0.050(2) Uani 1 1 d . . .
H6A H 0.9121 0.9883 0.7427 0.060 Uiso 1 1 calc R . .
H6B H 0.9580 1.0614 0.7402 0.060 Uiso 1 1 calc R . .
C7 C 0.8485(5) 1.0787(5) 0.7023(9) 0.052(2) Uani 1 1 d . . .
C8 C 0.8587(10) 1.0630(12) 0.5726(11) 0.131(8) Uani 1 1 d . . .
H8A H 0.9096 1.0690 0.5526 0.196 Uiso 1 1 calc R . .
H8B H 0.8293 1.0969 0.5296 0.196 Uiso 1 1 calc R . .
H8C H 0.8435 1.0136 0.5561 0.196 Uiso 1 1 calc R . .
C9 C 0.8477(8) 1.1623(6) 0.7256(13) 0.086(5) Uani 1 1 d . . .
H9A H 0.8255 1.1715 0.7981 0.129 Uiso 1 1 calc R . .
H9B H 0.8199 1.1868 0.6676 0.129 Uiso 1 1 calc R . .
H9C H 0.8972 1.1806 0.7256 0.129 Uiso 1 1 calc R . .
C10 C 0.7737(6) 1.0490(7) 0.7378(11) 0.073(3) Uani 1 1 d . . .
H10A H 0.7668 1.0568 0.8175 0.109 Uiso 1 1 calc R . .
H10B H 0.7713 0.9972 0.7218 0.109 Uiso 1 1 calc R . .
H10C H 0.7357 1.0740 0.6964 0.109 Uiso 1 1 calc R . .
C11 C 0.9240(19) 0.8315(11) 0.8032(13) 0.229(19) Uani 1 1 d . . .
H11A H 0.9716 0.8138 0.7782 0.274 Uiso 1 1 calc R . .
H11B H 0.9078 0.8662 0.7459 0.274 Uiso 1 1 calc R . .
C12 C 0.8768(5) 0.7714(5) 0.7930(8) 0.048(2) Uani 1 1 d . . .
C13 C 0.8514(7) 0.7376(6) 0.9044(11) 0.067(3) Uani 1 1 d . . .
H13A H 0.8927 0.7156 0.9422 0.101 Uiso 1 1 calc R . .
H13B H 0.8149 0.7007 0.8895 0.101 Uiso 1 1 calc R . .
H13C H 0.8307 0.7753 0.9516 0.101 Uiso 1 1 calc R . .
C14 C 0.8139(10) 0.795(2) 0.731(2) 0.30(3) Uani 1 1 d . . .
H14A H 0.7767 0.8120 0.7826 0.451 Uiso 1 1 calc R . .
H14B H 0.7949 0.7550 0.6870 0.451 Uiso 1 1 calc R . .
H14C H 0.8275 0.8347 0.6811 0.451 Uiso 1 1 calc R . .
C15 C 0.914(2) 0.7163(11) 0.725(2) 0.30(3) Uani 1 1 d . . .
H15A H 0.9170 0.7330 0.6477 0.450 Uiso 1 1 calc R . .
H15B H 0.8872 0.6710 0.7277 0.450 Uiso 1 1 calc R . .
H15C H 0.9629 0.7086 0.7537 0.450 Uiso 1 1 calc R . .

loop_
_atom_site_aniso_label
_atom_site_aniso_U_11
_atom_site_aniso_U_22
_atom_site_aniso_U_33
_atom_site_aniso_U_23
_atom_site_aniso_U_13
_atom_site_aniso_U_12
Gd1 0.0307(2) 0.0379(2) 0.0486(3) 0.0028(5) -0.0003(4) -0.00272(12)
O1 0.032(2) 0.072(4) 0.075(4) -0.003(8) 0.008(6) -0.010(2)
O2 0.047(4) 0.031(3) 0.031(3) -0.002(2) -0.005(3) -0.005(3)
O3 0.037(3) 0.047(4) 0.041(4) -0.003(3) 0.000(3) -0.009(3)
C1 0.047(6) 0.124(11) 0.132(15) 0.056(10) -0.004(7) -0.026(7)
C2 0.035(4) 0.075(6) 0.084(11) -0.018(7) -0.001(6) -0.012(4)
C3 0.053(7) 0.099(11) 0.44(4) -0.06(3) -0.05(2) 0.008(7)
C4 0.042(6) 0.189(18) 0.23(3) -0.01(2) -0.003(13) -0.051(8)
C5 0.091(12) 0.23(3) 0.124(15) 0.004(16) -0.029(11) -0.059(14)
C6 0.053(6) 0.060(6) 0.038(5) -0.006(4) 0.000(4) 0.012(5)
C7 0.044(5) 0.055(5) 0.057(6) 0.003(5) -0.011(4) 0.010(4)
C8 0.148(16) 0.21(2) 0.037(7) 0.030(10) -0.023(8) 0.046(15)
C9 0.099(9) 0.045(6) 0.114(11) 0.031(7) -0.053(9) -0.020(6)
C10 0.060(7) 0.066(7) 0.093(9) 0.018(6) -0.026(7) -0.004(6)
C11 0.49(5) 0.152(17) 0.042(8) -0.017(9) 0.035(16) -0.22(3)
C12 0.054(5) 0.048(5) 0.043(5) -0.005(4) -0.001(4) -0.013(4)
C13 0.068(7) 0.060(7) 0.075(8) 0.013(6) 0.005(6) -0.014(5)
C14 0.075(12) 0.61(7) 0.21(3) 0.28(4) -0.076(16) -0.13(3)
C15 0.53(6) 0.092(13) 0.27(3) 0.070(18) 0.30(4) 0.13(3)

loop_
_atom_type_symbol
_atom_type_description
_atom_type_scat_dispersion_real
_atom_type_scat_dispersion_imag
_atom_type_scat_source
C C 0.0033 0.0016 'International Tables Vol C Tables 4.2.6.8 and 6.1.1.4'
H H 0.0000 0.0000 'International Tables Vol C Tables 4.2.6.8 and 6.1.1.4'
O O 0.0106 0.0060 'International Tables Vol C Tables 4.2.6.8 and 6.1.1.4'
Gd Gd -0.1653 3.9035 'International Tables Vol C Tables 4.2.6.8 and 6.1.1.4'

loop_
_geom_angle_atom_site_label_1
_geom_angle_atom_site_label_2
_geom_angle_atom_site_label_3
_geom_angle
_geom_angle_site_symmetry_1
_geom_angle_site_symmetry_3
_geom_angle_publ_flag
O1 Gd1 O2 122.3(3) . . ?
O1 Gd1 O2 121.6(3) . 4_757 ?
O2 Gd1 O2 116.1(3) . 4_757 ?
O1 Gd1 O3 110.0(3) . . ?
O2 Gd1 O3 88.5(3) . . ?
O2 Gd1 O3 71.1(2) 4_757 . ?
O1 Gd1 O3 108.5(3) . 3_577 ?
O2 Gd1 O3 71.2(2) . 3_577 ?
O2 Gd1 O3 88.6(2) 4_757 3_577 ?
O3 Gd1 O3 141.5(3) . 3_577 ?
O1 Gd1 Gd1 135.33(17) . 4_757 ?
O2 Gd1 Gd1 92.65(15) . 4_757 ?
O2 Gd1 Gd1 37.32(16) 4_757 4_757 ?
O3 Gd1 Gd1 38.05(16) . 4_757 ?
O3 Gd1 Gd1 108.78(16) 3_577 4_757 ?
O1 Gd1 Gd1 134.66(17) . 3_577 ?
O2 Gd1 Gd1 37.49(15) . 3_577 ?
O2 Gd1 Gd1 92.65(15) 4_757 3_577 ?
O3 Gd1 Gd1 108.79(14) . 3_577 ?
O3 Gd1 Gd1 38.00(17) 3_577 3_577 ?
Gd1 Gd1 Gd1 90.0 4_757 3_577 ?
C1 O1 Gd1 159.6(9) . . ?
C6 O2 Gd1 124.9(6) . . ?
C6 O2 Gd1 128.3(6) . 3_577 ?
Gd1 O2 Gd1 105.2(2) . 3_577 ?
C11 O3 Gd1 132.1(16) . . ?
C11 O3 Gd1 123.7(16) . 4_757 ?
Gd1 O3 Gd1 104.0(3) . 4_757 ?
O1 C1 C2 115.8(11) . . ?
C1 C2 C3 109.5(12) . . ?
C1 C2 C4 110.6(13) . . ?
C3 C2 C4 114.3(13) . . ?
C1 C2 C5 107.8(12) . . ?
C3 C2 C5 108.3(19) . . ?
C4 C2 C5 106.1(14) . . ?
O2 C6 C7 111.5(7) . . ?
C10 C7 C6 112.1(9) . . ?
C10 C7 C9 107.0(10) . . ?
C6 C7 C9 112.1(9) . . ?
C10 C7 C8 108.1(11) . . ?
C6 C7 C8 106.8(10) . . ?
C9 C7 C8 110.7(12) . . ?
O3 C11 C12 128.4(14) . . ?
C11 C12 C14 107(2) . . ?
C11 C12 C15 107.5(18) . . ?
C14 C12 C15 107(2) . . ?
C11 C12 C13 115.3(10) . . ?
C14 C12 C13 108.8(11) . . ?
C15 C12 C13 110.1(11) . . ?

loop_
_geom_bond_atom_site_label_1
_geom_bond_atom_site_label_2
_geom_bond_distance
_geom_bond_site_symmetry_2
_geom_bond_publ_flag
Gd1 O1 2.102(5) . ?
Gd1 O2 2.309(6) . ?
Gd1 O2 2.318(6) 4_757 ?
Gd1 O3 2.332(7) . ?
Gd1 O3 2.334(7) 3_577 ?
Gd1 Gd1 3.6757(8) 4_757 ?
Gd1 Gd1 3.6758(8) 3_577 ?
O1 C1 1.427(13) . ?
O2 C6 1.427(11) . ?
O2 Gd1 2.318(6) 3_577 ?
O3 C11 1.384(16) . ?
O3 Gd1 2.334(7) 4_757 ?
C1 C2 1.499(17) . ?
C2 C3 1.505(19) . ?
C2 C4 1.531(17) . ?
C2 C5 1.53(2) . ?
C6 C7 1.547(13) . ?
C7 C10 1.538(15) . ?
C7 C9 1.561(16) . ?
C7 C8 1.585(18) . ?
C11 C12 1.409(19) . ?
C12 C14 1.44(2) . ?
C12 C15 1.47(2) . ?
C12 C13 1.538(15) . ?
